data_4080513
loop_
_publ_author_name
'Wang, Tongen'
'Pranckevicius, Conor'
'Lund, Clinton L.'
'Sgro, Michael J.'
'Stephan, Douglas W.'

_publ_section_title
;
 Ruthenium Carbene--Diether Ligand Complexes: Catalysts for Hydrogenation
 of Olefins
;
_journal_issue 7
_journal_name_full Organometallics
_journal_page_first 2168
_journal_paper_doi 10.1021/om400044w
_journal_volume 32
_journal_year 2013
_chemical_formula_sum 'C70 H85 Cl N4 O2 P Ru'
_chemical_formula_weight 1181.91
_space_group_IT_number 14
_symmetry_cell_setting monoclinic
_symmetry_space_group_name_Hall '-P 2yn'
_symmetry_space_group_name_H-M 'P 1 21/n 1'
_atom_sites_solution_hydrogens geom
_atom_sites_solution_primary direct
_atom_sites_solution_secondary difmap
_audit_creation_method SHELXL-97
_cell_angle_alpha 90.00
_cell_angle_beta 99.7270(10)
_cell_angle_gamma 90.00
_cell_formula_units_Z 4
_cell_length_a 21.1035(6)
_cell_length_b 13.4582(4)
_cell_length_c 22.1830(8)
_cell_measurement_reflns_used 9910
_cell_measurement_temperature 150(2)
_cell_measurement_theta_max 26.57
_cell_measurement_theta_min 2.40
_cell_volume 6209.7(3)
_computing_cell_refinement 'Bruker SMART'
_computing_data_collection 'Bruker SMART'
_computing_data_reduction 'Bruker SAINT'
_computing_molecular_graphics 'Bruker SHELXTL'
_computing_publication_material 'Bruker SHELXTL'
_computing_structure_refinement 'SHELXL-97 (Sheldrick, 1997)'
_computing_structure_solution 'SHELXS-97 (Sheldrick, 1990)'
_diffrn_ambient_temperature 150(2)
_diffrn_measured_fraction_theta_full 0.999
_diffrn_measured_fraction_theta_max 0.999
_diffrn_measurement_device_type 'CCD area detector'
_diffrn_measurement_method 'phi and omega scans'
_diffrn_radiation_monochromator graphite
_diffrn_radiation_source 'fine-focus sealed tube'
_diffrn_radiation_type MoK\a
_diffrn_radiation_wavelength 0.71073
_diffrn_reflns_av_R_equivalents 0.0472
_diffrn_reflns_av_sigmaI/netI 0.0486
_diffrn_reflns_limit_h_max 20
_diffrn_reflns_limit_h_min -25
_diffrn_reflns_limit_k_max 16
_diffrn_reflns_limit_k_min -13
_diffrn_reflns_limit_l_max 26
_diffrn_reflns_limit_l_min -26
_diffrn_reflns_number 46505
_diffrn_reflns_theta_full 25.00
_diffrn_reflns_theta_max 25.00
_diffrn_reflns_theta_min 1.78
_exptl_absorpt_coefficient_mu 0.369
_exptl_absorpt_correction_T_max 0.7456
_exptl_absorpt_correction_T_min 0.6885
_exptl_absorpt_correction_type multi-scan
_exptl_absorpt_process_details sadabs
_exptl_crystal_colour red
_exptl_crystal_density_diffrn 1.264
_exptl_crystal_density_method 'not measured'
_exptl_crystal_description block
_exptl_crystal_F_000 2500
_exptl_crystal_size_max 0.20
_exptl_crystal_size_mid 0.20
_exptl_crystal_size_min 0.10
_refine_diff_density_max 1.244
_refine_diff_density_min -0.666
_refine_diff_density_rms 0.070
_refine_ls_extinction_method none
_refine_ls_goodness_of_fit_ref 1.078
_refine_ls_hydrogen_treatment constr
_refine_ls_matrix_type full
_refine_ls_number_parameters 726
_refine_ls_number_reflns 10926
_refine_ls_number_restraints 0
_refine_ls_restrained_S_all 1.078
_refine_ls_R_factor_all 0.0673
_refine_ls_R_factor_gt 0.0491
_refine_ls_shift/su_max 0.001
_refine_ls_shift/su_mean 0.000
_refine_ls_structure_factor_coef Fsqd
_refine_ls_weighting_details 'calc w=1/[\s^2^(Fo^2^)+(0.0466P)^2^+10.3618P] where P=(Fo^2^+2Fc^2^)/3'
_refine_ls_weighting_scheme calc
_refine_ls_wR_factor_gt 0.1161
_refine_ls_wR_factor_ref 0.1247
_reflns_number_gt 8660
_reflns_number_total 10926
_reflns_threshold_expression >2sigma(I)
_cod_data_source_file om400044w_si_002.cif
_cod_data_source_block tw001_0m_Compound4e
_cod_depositor_comments
;
The following automatic conversions were performed:

'_symmetry_cell_setting' value 'Monoclinic' changed to 'monoclinic'
according to /home/saulius/struct/CIF-dictionaries/cif_core.dic
dictionary named 'cif_core.dic' version 2.4.2 from 2011-04-26.

Automatic conversion script
Id: cif_fix_values 1891 2012-01-12 08:04:46Z andrius 
;
_cod_original_sg_symbol_H-M P2(1)/n
_cod_database_code 4080513

loop_
_symmetry_equiv_pos_as_xyz
'x, y, z'
'-x+1/2, y+1/2, -z+1/2'
'-x, -y, -z'
'x-1/2, -y-1/2, z-1/2'

loop_
_atom_site_label
_atom_site_type_symbol
_atom_site_fract_x
_atom_site_fract_y
_atom_site_fract_z
_atom_site_U_iso_or_equiv
_atom_site_adp_type
_atom_site_occupancy
_atom_site_symmetry_multiplicity
_atom_site_calc_flag
_atom_site_refinement_flags
Ru1 Ru 0.214798(13) 0.22827(2) 0.096887(13) 0.02284(9) Uani 1 1 d .
Cl1 Cl 0.20771(5) 0.26632(7) 0.20413(4) 0.0427(3) Uani 1 1 d .
P1 P 0.13706(4) 0.34629(7) 0.06305(4) 0.0241(2) Uani 1 1 d .
O1 O 0.35717(12) 0.52843(18) 0.02124(12) 0.0318(6) Uani 1 1 d .
O2 O 0.24528(14) 0.0751(2) -0.14605(12) 0.0401(7) Uani 1 1 d .
N1 N 0.30296(14) 0.3237(2) 0.02477(14) 0.0291(7) Uani 1 1 d .
N2 N 0.25104(14) 0.2105(2) -0.03239(15) 0.0313(7) Uani 1 1 d .
N3 N 0.33224(14) 0.0936(2) 0.15516(14) 0.0297(7) Uani 1 1 d .
N4 N 0.24282(15) 0.0179(2) 0.15211(15) 0.0310(7) Uani 1 1 d .
C1 C 0.15151(16) 0.4800(3) 0.07860(17) 0.0255(8) Uani 1 1 d .
C2 C 0.13063(18) 0.5552(3) 0.03704(18) 0.0317(9) Uani 1 1 d .
H2 H 0.1072 0.5388 -0.0021 0.038 Uiso 1 1 calc R
C3 C 0.1436(2) 0.6539(3) 0.05214(19) 0.0385(10) Uani 1 1 d .
H3 H 0.1293 0.7045 0.0232 0.046 Uiso 1 1 calc R
C4 C 0.1772(2) 0.6789(3) 0.10875(19) 0.0385(10) Uani 1 1 d .
H4 H 0.1861 0.7466 0.1188 0.046 Uiso 1 1 calc R
C5 C 0.19814(19) 0.6051(3) 0.15114(19) 0.0363(9) Uani 1 1 d .
H5 H 0.2210 0.6224 0.1904 0.044 Uiso 1 1 calc R
C6 C 0.18569(18) 0.5059(3) 0.13617(17) 0.0302(9) Uani 1 1 d .
H6 H 0.2004 0.4554 0.1651 0.036 Uiso 1 1 calc R
C7 C 0.10380(17) 0.3498(3) -0.01951(17) 0.0274(8) Uani 1 1 d .
C8 C 0.14487(19) 0.3711(3) -0.06078(17) 0.0322(9) Uani 1 1 d .
H8 H 0.1886 0.3868 -0.0460 0.039 Uiso 1 1 calc R
C9 C 0.1224(2) 0.3696(3) -0.12304(19) 0.0420(10) Uani 1 1 d .
H9 H 0.1510 0.3829 -0.1508 0.050 Uiso 1 1 calc R
C10 C 0.0585(2) 0.3488(3) -0.1450(2) 0.0477(12) Uani 1 1 d .
H10 H 0.0435 0.3468 -0.1879 0.057 Uiso 1 1 calc R
C11 C 0.0170(2) 0.3310(3) -0.1053(2) 0.0480(12) Uani 1 1 d .
H11 H -0.0271 0.3183 -0.1205 0.058 Uiso 1 1 calc R
C12 C 0.03920(19) 0.3315(3) -0.04258(19) 0.0371(10) Uani 1 1 d .
H12 H 0.0100 0.3194 -0.0152 0.045 Uiso 1 1 calc R
C13 C 0.06480(17) 0.3250(3) 0.09680(18) 0.0306(9) Uani 1 1 d .
C14 C 0.04703(19) 0.2280(3) 0.1069(2) 0.0430(10) Uani 1 1 d .
H14 H 0.0732 0.1747 0.0974 0.052 Uiso 1 1 calc R
C15 C -0.0082(2) 0.2075(3) 0.1307(3) 0.0587(14) Uani 1 1 d .
H15 H -0.0199 0.1406 0.1369 0.070 Uiso 1 1 calc R
C16 C -0.0460(2) 0.2844(4) 0.1452(3) 0.0675(16) Uani 1 1 d .
H16 H -0.0839 0.2706 0.1614 0.081 Uiso 1 1 calc R
C17 C -0.0287(2) 0.3811(4) 0.1361(3) 0.0652(16) Uani 1 1 d .
H17 H -0.0545 0.4342 0.1466 0.078 Uiso 1 1 calc R
C18 C 0.0260(2) 0.4012(3) 0.1119(2) 0.0459(11) Uani 1 1 d .
H18 H 0.0373 0.4683 0.1054 0.055 Uiso 1 1 calc R
C19 C 0.25649(16) 0.2507(2) 0.02565(17) 0.0258(8) Uani 1 1 d .
C20 C 0.32487(18) 0.3257(3) -0.03094(19) 0.0351(9) Uani 1 1 d .
H20 H 0.3570 0.3684 -0.0417 0.042 Uiso 1 1 calc R
C21 C 0.29233(19) 0.2562(3) -0.06638(19) 0.0361(9) Uani 1 1 d .
H21 H 0.2966 0.2409 -0.1073 0.043 Uiso 1 1 calc R
C22 C 0.32544(18) 0.3886(3) 0.07589(18) 0.0317(9) Uani 1 1 d .
H22A H 0.3720 0.3770 0.0894 0.038 Uiso 1 1 calc R
H22B H 0.3033 0.3703 0.1103 0.038 Uiso 1 1 calc R
C23 C 0.31476(18) 0.4982(3) 0.06244(18) 0.0312(9) Uani 1 1 d .
H23A H 0.2695 0.5102 0.0435 0.037 Uiso 1 1 calc R
H23B H 0.3240 0.5370 0.1008 0.037 Uiso 1 1 calc R
C24 C 0.35381(17) 0.6299(3) 0.00718(18) 0.0312(9) Uani 1 1 d .
C25 C 0.31088(18) 0.6612(3) -0.04447(18) 0.0333(9) Uani 1 1 d .
C26 C 0.3127(2) 0.7614(3) -0.0601(2) 0.0423(10) Uani 1 1 d .
H26 H 0.2848 0.7849 -0.0953 0.051 Uiso 1 1 calc R
C27 C 0.3536(2) 0.8265(3) -0.0259(2) 0.0500(12) Uani 1 1 d .
H27 H 0.3537 0.8944 -0.0375 0.060 Uiso 1 1 calc R
C28 C 0.3944(2) 0.7941(3) 0.0247(2) 0.0495(12) Uani 1 1 d .
H28 H 0.4225 0.8403 0.0482 0.059 Uiso 1 1 calc R
C29 C 0.3957(2) 0.6939(3) 0.0428(2) 0.0391(10) Uani 1 1 d .
C30 C 0.26766(18) 0.5885(3) -0.08352(19) 0.0385(10) Uani 1 1 d .
H30 H 0.2607 0.5306 -0.0571 0.046 Uiso 1 1 calc R
C31 C 0.2993(2) 0.5497(4) -0.1357(2) 0.0597(14) Uani 1 1 d .
H31A H 0.3068 0.6051 -0.1623 0.090 Uiso 1 1 calc R
H31B H 0.2711 0.5007 -0.1594 0.090 Uiso 1 1 calc R
H31C H 0.3404 0.5184 -0.1189 0.090 Uiso 1 1 calc R
C32 C 0.2018(2) 0.6319(4) -0.1095(2) 0.0583(13) Uani 1 1 d .
H32A H 0.1820 0.6588 -0.0760 0.088 Uiso 1 1 calc R
H32B H 0.1742 0.5796 -0.1306 0.088 Uiso 1 1 calc R
H32C H 0.2068 0.6852 -0.1384 0.088 Uiso 1 1 calc R
C33 C 0.4430(2) 0.6583(3) 0.0981(2) 0.0479(11) Uani 1 1 d .
H33 H 0.4330 0.5873 0.1058 0.057 Uiso 1 1 calc R
C34 C 0.5118(2) 0.6633(5) 0.0839(3) 0.0719(16) Uani 1 1 d .
H34A H 0.5144 0.6240 0.0472 0.108 Uiso 1 1 calc R
H34B H 0.5419 0.6365 0.1186 0.108 Uiso 1 1 calc R
H34C H 0.5229 0.7326 0.0770 0.108 Uiso 1 1 calc R
C35 C 0.4366(3) 0.7179(4) 0.1552(2) 0.0706(16) Uani 1 1 d .
H35A H 0.4487 0.7872 0.1496 0.106 Uiso 1 1 calc R
H35B H 0.4650 0.6897 0.1906 0.106 Uiso 1 1 calc R
H35C H 0.3920 0.7152 0.1622 0.106 Uiso 1 1 calc R
C36 C 0.20345(19) 0.1361(3) -0.05800(19) 0.0368(9) Uani 1 1 d .
H36A H 0.1711 0.1681 -0.0896 0.044 Uiso 1 1 calc R
H36B H 0.1809 0.1120 -0.0251 0.044 Uiso 1 1 calc R
C37 C 0.2318(2) 0.0478(3) -0.08631(19) 0.0400(10) Uani 1 1 d .
H37A H 0.2720 0.0265 -0.0597 0.048 Uiso 1 1 calc R
H37B H 0.2011 -0.0085 -0.0903 0.048 Uiso 1 1 calc R
C38 C 0.2538(2) -0.0076(3) -0.18088(18) 0.0424(11) Uani 1 1 d .
C39 C 0.1975(3) -0.0558(4) -0.2114(2) 0.0572(13) Uani 1 1 d .
C40 C 0.2081(3) -0.1385(4) -0.2443(3) 0.0749(17) Uani 1 1 d .
H40 H 0.1721 -0.1736 -0.2657 0.090 Uiso 1 1 calc R
C41 C 0.2686(3) -0.1725(4) -0.2474(2) 0.0649(16) Uani 1 1 d .
H41 H 0.2732 -0.2323 -0.2691 0.078 Uiso 1 1 calc R
C42 C 0.3236(3) -0.1224(4) -0.2200(3) 0.0731(18) Uani 1 1 d .
H42 H 0.3651 -0.1460 -0.2241 0.088 Uiso 1 1 calc R
C43 C 0.3164(3) -0.0345(3) -0.1856(2) 0.0498(12) Uani 1 1 d .
C44 C 0.1298(3) -0.0163(4) -0.2096(3) 0.0655(15) Uani 1 1 d .
H44 H 0.1220 -0.0241 -0.1666 0.079 Uiso 1 1 calc R
C45 C 0.0777(3) -0.0716(6) -0.2498(3) 0.096(2) Uani 1 1 d .
H45A H 0.0834 -0.0651 -0.2925 0.144 Uiso 1 1 calc R
H45B H 0.0358 -0.0442 -0.2449 0.144 Uiso 1 1 calc R
H45C H 0.0796 -0.1420 -0.2382 0.144 Uiso 1 1 calc R
C46 C 0.1211(3) 0.0947(5) -0.2259(3) 0.0778(17) Uani 1 1 d .
H46A H 0.1528 0.1338 -0.1984 0.117 Uiso 1 1 calc R
H46B H 0.0777 0.1157 -0.2213 0.117 Uiso 1 1 calc R
H46C H 0.1272 0.1051 -0.2682 0.117 Uiso 1 1 calc R
C47 C 0.3725(2) 0.0300(4) -0.1576(3) 0.0620(14) Uani 1 1 d .
H47 H 0.3616 0.0580 -0.1188 0.074 Uiso 1 1 calc R
C48 C 0.3789(3) 0.1165(4) -0.1989(3) 0.0803(18) Uani 1 1 d .
H48A H 0.3951 0.0931 -0.2353 0.120 Uiso 1 1 calc R
H48B H 0.4090 0.1651 -0.1771 0.120 Uiso 1 1 calc R
H48C H 0.3368 0.1478 -0.2113 0.120 Uiso 1 1 calc R
C49 C 0.4364(3) -0.0244(6) -0.1405(4) 0.122(3) Uani 1 1 d .
H49A H 0.4298 -0.0856 -0.1185 0.183 Uiso 1 1 calc R
H49B H 0.4671 0.0184 -0.1144 0.183 Uiso 1 1 calc R
H49C H 0.4534 -0.0409 -0.1778 0.183 Uiso 1 1 calc R
C50 C 0.26813(17) 0.1048(3) 0.13350(17) 0.0263(8) Uani 1 1 d .
C51 C 0.3456(2) 0.0036(3) 0.1856(2) 0.0399(10) Uani 1 1 d .
H51A H 0.3753 -0.0366 0.1654 0.048 Uiso 1 1 calc R
H51B H 0.3660 0.0153 0.2286 0.048 Uiso 1 1 calc R
C52 C 0.28985(19) -0.0436(3) 0.1835(2) 0.0378(10) Uani 1 1 d .
H52A H 0.2814 -0.0564 0.2253 0.045 Uiso 1 1 calc R
H52B H 0.2906 -0.1079 0.1620 0.045 Uiso 1 1 calc R
C53 C 0.38303(17) 0.1606(3) 0.14464(18) 0.0298(9) Uani 1 1 d .
C54 C 0.40732(18) 0.1522(3) 0.09030(19) 0.0328(9) Uani 1 1 d .
C55 C 0.45731(19) 0.2161(3) 0.0814(2) 0.0390(10) Uani 1 1 d .
H55 H 0.4741 0.2122 0.0443 0.047 Uiso 1 1 calc R
C56 C 0.48258(19) 0.2841(3) 0.1248(2) 0.0428(10) Uani 1 1 d .
C57 C 0.45905(19) 0.2885(3) 0.1792(2) 0.0419(10) Uani 1 1 d .
H57 H 0.4775 0.3345 0.2097 0.050 Uiso 1 1 calc R
C58 C 0.40875(17) 0.2270(3) 0.19074(18) 0.0337(9) Uani 1 1 d .
C59 C 0.3827(2) 0.0765(3) 0.0428(2) 0.0419(10) Uani 1 1 d .
H59A H 0.3820 0.0111 0.0621 0.063 Uiso 1 1 calc R
H59B H 0.4109 0.0742 0.0120 0.063 Uiso 1 1 calc R
H59C H 0.3391 0.0945 0.0231 0.063 Uiso 1 1 calc R
C60 C 0.5356(2) 0.3535(4) 0.1120(3) 0.0671(15) Uani 1 1 d .
H60A H 0.5763 0.3169 0.1162 0.101 Uiso 1 1 calc R
H60B H 0.5401 0.4087 0.1413 0.101 Uiso 1 1 calc R
H60C H 0.5247 0.3797 0.0703 0.101 Uiso 1 1 calc R
C61 C 0.3841(2) 0.2324(4) 0.25021(19) 0.0470(11) Uani 1 1 d .
H61A H 0.3382 0.2485 0.2423 0.071 Uiso 1 1 calc R
H61B H 0.4075 0.2841 0.2760 0.071 Uiso 1 1 calc R
H61C H 0.3906 0.1682 0.2712 0.071 Uiso 1 1 calc R
C62 C 0.17601(18) -0.0127(3) 0.13532(18) 0.0305(9) Uani 1 1 d .
C63 C 0.13425(18) -0.0039(3) 0.17688(18) 0.0319(9) Uani 1 1 d .
C64 C 0.06978(19) -0.0285(3) 0.1562(2) 0.0382(10) Uani 1 1 d .
H64 H 0.0401 -0.0220 0.1837 0.046 Uiso 1 1 calc R
C65 C 0.0475(2) -0.0618(3) 0.0978(2) 0.0422(11) Uani 1 1 d .
C66 C 0.0920(2) -0.0770(3) 0.0597(2) 0.0442(11) Uani 1 1 d .
H66 H 0.0779 -0.1035 0.0200 0.053 Uiso 1 1 calc R
C67 C 0.1568(2) -0.0548(3) 0.07757(19) 0.0367(10) Uani 1 1 d .
C68 C 0.1559(2) 0.0286(3) 0.2420(2) 0.0458(11) Uani 1 1 d .
H68A H 0.1891 -0.0169 0.2622 0.069 Uiso 1 1 calc R
H68B H 0.1192 0.0278 0.2638 0.069 Uiso 1 1 calc R
H68C H 0.1734 0.0961 0.2426 0.069 Uiso 1 1 calc R
C69 C -0.0238(2) -0.0787(3) 0.0761(3) 0.0595(14) Uani 1 1 d .
H69A H -0.0408 -0.1214 0.1053 0.089 Uiso 1 1 calc R
H69B H -0.0302 -0.1109 0.0359 0.089 Uiso 1 1 calc R
H69C H -0.0463 -0.0148 0.0729 0.089 Uiso 1 1 calc R
C70 C 0.2050(2) -0.0783(3) 0.0378(2) 0.0526(12) Uani 1 1 d .
H70A H 0.2300 -0.0185 0.0324 0.079 Uiso 1 1 calc R
H70B H 0.1829 -0.1012 -0.0022 0.079 Uiso 1 1 calc R
H70C H 0.2340 -0.1305 0.0569 0.079 Uiso 1 1 calc R

loop_
_atom_site_aniso_label
_atom_site_aniso_U_11
_atom_site_aniso_U_22
_atom_site_aniso_U_33
_atom_site_aniso_U_23
_atom_site_aniso_U_13
_atom_site_aniso_U_12
Ru1 0.02246(15) 0.01843(14) 0.02811(17) 0.00367(12) 0.00567(11) 0.00164(12)
Cl1 0.0637(7) 0.0329(5) 0.0308(5) 0.0013(4) 0.0061(5) 0.0129(5)
P1 0.0226(5) 0.0221(4) 0.0279(5) 0.0023(4) 0.0050(4) 0.0027(4)
O1 0.0273(14) 0.0265(13) 0.0435(17) 0.0074(12) 0.0113(12) -0.0009(11)
O2 0.0542(18) 0.0347(15) 0.0315(16) -0.0011(12) 0.0075(13) 0.0036(13)
N1 0.0253(16) 0.0288(17) 0.0345(19) 0.0072(14) 0.0090(14) 0.0026(13)
N2 0.0275(17) 0.0304(18) 0.0372(19) 0.0031(14) 0.0087(14) 0.0020(13)
N3 0.0277(17) 0.0245(16) 0.0360(19) 0.0094(14) 0.0024(14) 0.0042(13)
N4 0.0308(17) 0.0226(16) 0.040(2) 0.0085(14) 0.0061(15) 0.0012(13)
C1 0.0236(19) 0.0238(18) 0.031(2) 0.0038(15) 0.0091(16) 0.0040(14)
C2 0.033(2) 0.030(2) 0.031(2) 0.0038(16) 0.0028(17) 0.0034(16)
C3 0.048(3) 0.027(2) 0.041(3) 0.0095(18) 0.010(2) 0.0036(18)
C4 0.049(3) 0.023(2) 0.045(3) -0.0022(18) 0.014(2) -0.0010(18)
C5 0.041(2) 0.033(2) 0.036(2) -0.0056(18) 0.0064(19) -0.0008(18)
C6 0.033(2) 0.0263(19) 0.032(2) 0.0020(16) 0.0073(17) 0.0060(16)
C7 0.031(2) 0.0203(17) 0.030(2) 0.0013(15) 0.0024(16) 0.0044(15)
C8 0.036(2) 0.029(2) 0.031(2) 0.0063(16) 0.0043(17) 0.0087(16)
C9 0.055(3) 0.038(2) 0.034(2) 0.0025(19) 0.011(2) 0.013(2)
C10 0.066(3) 0.041(2) 0.031(2) -0.0030(19) -0.004(2) 0.009(2)
C11 0.046(3) 0.046(3) 0.046(3) -0.002(2) -0.012(2) -0.001(2)
C12 0.034(2) 0.037(2) 0.038(2) 0.0004(18) 0.0000(19) -0.0007(18)
C13 0.026(2) 0.031(2) 0.035(2) 0.0066(17) 0.0069(17) 0.0047(16)
C14 0.035(2) 0.033(2) 0.066(3) 0.010(2) 0.021(2) 0.0067(19)
C15 0.043(3) 0.041(3) 0.100(4) 0.023(3) 0.034(3) 0.003(2)
C16 0.045(3) 0.057(3) 0.111(5) 0.033(3) 0.044(3) 0.014(2)
C17 0.048(3) 0.044(3) 0.115(5) 0.016(3) 0.046(3) 0.017(2)
C18 0.038(2) 0.032(2) 0.072(3) 0.011(2) 0.025(2) 0.0060(18)
C19 0.0223(18) 0.0233(19) 0.032(2) 0.0030(15) 0.0037(15) 0.0049(14)
C20 0.031(2) 0.035(2) 0.044(3) 0.0075(18) 0.0176(19) 0.0028(17)
C21 0.039(2) 0.038(2) 0.035(2) 0.0017(18) 0.0173(18) 0.0071(18)
C22 0.027(2) 0.033(2) 0.035(2) 0.0075(17) 0.0035(17) -0.0019(16)
C23 0.026(2) 0.034(2) 0.034(2) 0.0036(17) 0.0060(17) -0.0019(16)
C24 0.027(2) 0.029(2) 0.040(2) 0.0055(17) 0.0119(17) 0.0005(16)
C25 0.029(2) 0.036(2) 0.037(2) 0.0046(18) 0.0128(18) 0.0015(17)
C26 0.046(3) 0.039(2) 0.041(3) 0.0083(19) 0.006(2) 0.006(2)
C27 0.063(3) 0.028(2) 0.057(3) 0.009(2) 0.004(2) 0.003(2)
C28 0.054(3) 0.033(2) 0.059(3) -0.005(2) 0.003(2) -0.007(2)
C29 0.037(2) 0.036(2) 0.043(3) 0.0054(19) 0.0034(19) -0.0003(18)
C30 0.031(2) 0.044(2) 0.041(2) 0.0099(19) 0.0073(18) -0.0066(18)
C31 0.058(3) 0.067(3) 0.057(3) -0.016(3) 0.016(3) -0.016(3)
C32 0.039(3) 0.069(3) 0.065(3) 0.017(3) 0.004(2) -0.008(2)
C33 0.044(3) 0.047(3) 0.048(3) 0.007(2) -0.002(2) -0.007(2)
C34 0.046(3) 0.103(5) 0.063(4) 0.017(3) -0.003(3) -0.001(3)
C35 0.078(4) 0.080(4) 0.048(3) 0.006(3) -0.004(3) -0.002(3)
C36 0.036(2) 0.034(2) 0.040(2) -0.0007(18) 0.0064(19) -0.0009(17)
C37 0.048(3) 0.034(2) 0.038(2) 0.0024(18) 0.008(2) 0.0012(19)
C38 0.067(3) 0.035(2) 0.026(2) -0.0003(18) 0.011(2) -0.001(2)
C39 0.093(4) 0.047(3) 0.036(3) -0.008(2) 0.023(3) -0.010(3)
C40 0.115(5) 0.059(3) 0.059(4) -0.011(3) 0.038(4) -0.017(3)
C41 0.113(5) 0.035(3) 0.052(3) -0.010(2) 0.028(3) 0.004(3)
C42 0.113(5) 0.060(3) 0.057(4) 0.016(3) 0.045(4) 0.026(3)
C43 0.077(4) 0.041(3) 0.036(3) 0.010(2) 0.022(2) 0.012(2)
C44 0.060(3) 0.086(4) 0.055(3) -0.012(3) 0.021(3) -0.015(3)
C45 0.096(5) 0.124(6) 0.065(4) -0.008(4) 0.007(4) -0.035(4)
C46 0.065(4) 0.095(5) 0.073(4) -0.002(3) 0.010(3) 0.011(3)
C47 0.051(3) 0.073(4) 0.064(3) 0.021(3) 0.013(3) 0.025(3)
C48 0.077(4) 0.069(4) 0.090(5) 0.023(3) 0.003(3) -0.006(3)
C49 0.072(4) 0.149(7) 0.151(7) 0.077(6) 0.037(5) 0.053(5)
C50 0.0258(19) 0.0237(18) 0.029(2) 0.0028(15) 0.0036(16) 0.0031(15)
C51 0.043(2) 0.030(2) 0.045(3) 0.0099(18) 0.003(2) 0.0079(18)
C52 0.042(2) 0.029(2) 0.043(3) 0.0085(18) 0.009(2) 0.0046(18)
C53 0.0221(19) 0.0260(19) 0.040(2) 0.0073(16) 0.0022(17) 0.0040(15)
C54 0.027(2) 0.028(2) 0.041(2) 0.0035(17) 0.0025(18) 0.0085(16)
C55 0.032(2) 0.039(2) 0.048(3) 0.003(2) 0.0109(19) 0.0041(18)
C56 0.024(2) 0.044(3) 0.060(3) 0.002(2) 0.008(2) -0.0012(18)
C57 0.030(2) 0.042(3) 0.049(3) -0.003(2) -0.0066(19) -0.0037(18)
C58 0.027(2) 0.037(2) 0.035(2) 0.0049(18) -0.0019(16) 0.0021(17)
C59 0.039(2) 0.038(2) 0.049(3) -0.005(2) 0.008(2) 0.0064(19)
C60 0.044(3) 0.076(4) 0.085(4) -0.009(3) 0.021(3) -0.028(3)
C61 0.047(3) 0.056(3) 0.036(2) 0.000(2) 0.000(2) -0.003(2)
C62 0.033(2) 0.0185(18) 0.040(2) 0.0060(16) 0.0048(18) -0.0013(15)
C63 0.035(2) 0.0225(18) 0.038(2) 0.0063(16) 0.0074(18) -0.0018(16)
C64 0.036(2) 0.025(2) 0.056(3) 0.0104(19) 0.014(2) -0.0010(17)
C65 0.039(2) 0.023(2) 0.062(3) 0.008(2) -0.001(2) -0.0064(17)
C66 0.063(3) 0.026(2) 0.039(3) 0.0073(18) -0.006(2) -0.008(2)
C67 0.051(3) 0.0214(19) 0.040(2) 0.0117(17) 0.012(2) -0.0046(17)
C68 0.047(3) 0.049(3) 0.042(3) -0.002(2) 0.010(2) -0.006(2)
C69 0.044(3) 0.042(3) 0.085(4) 0.010(3) -0.013(3) -0.005(2)
C70 0.082(4) 0.036(2) 0.045(3) 0.003(2) 0.026(3) -0.012(2)

loop_
_atom_type_symbol
_atom_type_description
_atom_type_scat_dispersion_real
_atom_type_scat_dispersion_imag
_atom_type_scat_source
C C 0.0033 0.0016 'International Tables Vol C Tables 4.2.6.8 and 6.1.1.4'
H H 0.0000 0.0000 'International Tables Vol C Tables 4.2.6.8 and 6.1.1.4'
N N 0.0061 0.0033 'International Tables Vol C Tables 4.2.6.8 and 6.1.1.4'
O O 0.0106 0.0060 'International Tables Vol C Tables 4.2.6.8 and 6.1.1.4'
P P 0.1023 0.0942 'International Tables Vol C Tables 4.2.6.8 and 6.1.1.4'
Cl Cl 0.1484 0.1585 'International Tables Vol C Tables 4.2.6.8 and 6.1.1.4'
Ru Ru -1.2594 0.8363 'International Tables Vol C Tables 4.2.6.8 and 6.1.1.4'

loop_
_geom_angle_atom_site_label_1
_geom_angle_atom_site_label_2
_geom_angle_atom_site_label_3
_geom_angle
C19 Ru1 C50 98.64(14)
C19 Ru1 P1 91.31(10)
C50 Ru1 P1 167.35(10)
C19 Ru1 Cl1 148.94(11)
C50 Ru1 Cl1 84.65(10)
P1 Ru1 Cl1 90.87(3)
C13 P1 C1 101.43(16)
C13 P1 C7 101.89(17)
C1 P1 C7 100.57(16)
C13 P1 Ru1 110.71(12)
C1 P1 Ru1 121.47(12)
C7 P1 Ru1 117.92(12)
C24 O1 C23 113.7(3)
C38 O2 C37 111.8(3)
C20 N1 C19 111.5(3)
C20 N1 C22 124.8(3)
C19 N1 C22 123.6(3)
C19 N2 C21 111.8(3)
C19 N2 C36 124.9(3)
C21 N2 C36 123.0(3)
C50 N3 C51 112.0(3)
C50 N3 C53 126.2(3)
C51 N3 C53 121.6(3)
C50 N4 C52 112.1(3)
C50 N4 C62 124.8(3)
C52 N4 C62 122.8(3)
C2 C1 C6 118.7(3)
C2 C1 P1 124.2(3)
C6 C1 P1 117.1(3)
C3 C2 C1 120.7(4)
C3 C2 H2 119.7
C1 C2 H2 119.7
C4 C3 C2 120.4(4)
C4 C3 H3 119.8
C2 C3 H3 119.8
C3 C4 C5 120.0(4)
C3 C4 H4 120.0
C5 C4 H4 120.0
C4 C5 C6 120.0(4)
C4 C5 H5 120.0
C6 C5 H5 120.0
C5 C6 C1 120.3(4)
C5 C6 H6 119.9
C1 C6 H6 119.9
C8 C7 C12 118.3(4)
C8 C7 P1 118.8(3)
C12 C7 P1 122.9(3)
C9 C8 C7 120.5(4)
C9 C8 H8 119.8
C7 C8 H8 119.8
C8 C9 C10 120.3(4)
C8 C9 H9 119.8
C10 C9 H9 119.8
C11 C10 C9 120.1(4)
C11 C10 H10 119.9
C9 C10 H10 119.9
C10 C11 C12 120.1(4)
C10 C11 H11 120.0
C12 C11 H11 120.0
C11 C12 C7 120.7(4)
C11 C12 H12 119.6
C7 C12 H12 119.6
C14 C13 C18 118.0(3)
C14 C13 P1 118.6(3)
C18 C13 P1 123.3(3)
C15 C14 C13 121.1(4)
C15 C14 H14 119.5
C13 C14 H14 119.5
C16 C15 C14 119.9(4)
C16 C15 H15 120.1
C14 C15 H15 120.1
C17 C16 C15 119.8(4)
C17 C16 H16 120.1
C15 C16 H16 120.1
C16 C17 C18 120.2(4)
C16 C17 H17 119.9
C18 C17 H17 119.9
C17 C18 C13 121.0(4)
C17 C18 H18 119.5
C13 C18 H18 119.5
N2 C19 N1 102.2(3)
N2 C19 Ru1 135.5(3)
N1 C19 Ru1 122.3(3)
C21 C20 N1 107.2(3)
C21 C20 H20 126.4
N1 C20 H20 126.4
C20 C21 N2 107.3(3)
C20 C21 H21 126.3
N2 C21 H21 126.3
N1 C22 C23 114.5(3)
N1 C22 H22A 108.6
C23 C22 H22A 108.6
N1 C22 H22B 108.6
C23 C22 H22B 108.6
H22A C22 H22B 107.6
O1 C23 C22 108.2(3)
O1 C23 H23A 110.1
C22 C23 H23A 110.1
O1 C23 H23B 110.1
C22 C23 H23B 110.1
H23A C23 H23B 108.4
C29 C24 O1 118.5(3)
C29 C24 C25 122.9(4)
O1 C24 C25 118.5(3)
C26 C25 C24 117.0(4)
C26 C25 C30 121.6(4)
C24 C25 C30 121.3(3)
C27 C26 C25 121.6(4)
C27 C26 H26 119.2
C25 C26 H26 119.2
C26 C27 C28 120.2(4)
C26 C27 H27 119.9
C28 C27 H27 119.9
C27 C28 C29 121.3(4)
C27 C28 H28 119.4
C29 C28 H28 119.4
C24 C29 C28 117.0(4)
C24 C29 C33 122.2(4)
C28 C29 C33 120.7(4)
C25 C30 C31 111.0(3)
C25 C30 C32 113.0(4)
C31 C30 C32 109.4(4)
C25 C30 H30 107.7
C31 C30 H30 107.7
C32 C30 H30 107.7
C30 C31 H31A 109.5
C30 C31 H31B 109.5
H31A C31 H31B 109.5
C30 C31 H31C 109.5
H31A C31 H31C 109.5
H31B C31 H31C 109.5
C30 C32 H32A 109.5
C30 C32 H32B 109.5
H32A C32 H32B 109.5
C30 C32 H32C 109.5
H32A C32 H32C 109.5
H32B C32 H32C 109.5
C29 C33 C35 111.5(4)
C29 C33 C34 109.6(4)
C35 C33 C34 111.5(4)
C29 C33 H33 108.1
C35 C33 H33 108.1
C34 C33 H33 108.1
C33 C34 H34A 109.5
C33 C34 H34B 109.5
H34A C34 H34B 109.5
C33 C34 H34C 109.5
H34A C34 H34C 109.5
H34B C34 H34C 109.5
C33 C35 H35A 109.5
C33 C35 H35B 109.5
H35A C35 H35B 109.5
C33 C35 H35C 109.5
H35A C35 H35C 109.5
H35B C35 H35C 109.5
N2 C36 C37 113.9(3)
N2 C36 H36A 108.8
C37 C36 H36A 108.8
N2 C36 H36B 108.8
C37 C36 H36B 108.8
H36A C36 H36B 107.7
O2 C37 C36 109.4(3)
O2 C37 H37A 109.8
C36 C37 H37A 109.8
O2 C37 H37B 109.8
C36 C37 H37B 109.8
H37A C37 H37B 108.2
O2 C38 C43 117.8(4)
O2 C38 C39 117.2(4)
C43 C38 C39 125.0(4)
C40 C39 C38 115.3(5)
C40 C39 C44 122.2(5)
C38 C39 C44 122.5(4)
C41 C40 C39 122.4(6)
C41 C40 H40 118.8
C39 C40 H40 118.8
C40 C41 C42 122.2(5)
C40 C41 H41 118.9
C42 C41 H41 118.9
C41 C42 C43 118.6(5)
C41 C42 H42 120.7
C43 C42 H42 120.7
C38 C43 C42 116.3(5)
C38 C43 C47 120.5(4)
C42 C43 C47 123.1(5)
C45 C44 C39 114.1(5)
C45 C44 C46 107.3(5)
C39 C44 C46 114.0(4)
C45 C44 H44 107.0
C39 C44 H44 107.0
C46 C44 H44 107.0
C44 C45 H45A 109.5
C44 C45 H45B 109.5
H45A C45 H45B 109.5
C44 C45 H45C 109.5
H45A C45 H45C 109.5
H45B C45 H45C 109.5
C44 C46 H46A 109.5
C44 C46 H46B 109.5
H46A C46 H46B 109.5
C44 C46 H46C 109.5
H46A C46 H46C 109.5
H46B C46 H46C 109.5
C48 C47 C43 109.8(4)
C48 C47 C49 110.9(5)
C43 C47 C49 115.1(5)
C48 C47 H47 106.9
C43 C47 H47 106.9
C49 C47 H47 106.9
C47 C48 H48A 109.5
C47 C48 H48B 109.5
H48A C48 H48B 109.5
C47 C48 H48C 109.5
H48A C48 H48C 109.5
H48B C48 H48C 109.5
C47 C49 H49A 109.5
C47 C49 H49B 109.5
H49A C49 H49B 109.5
C47 C49 H49C 109.5
H49A C49 H49C 109.5
H49B C49 H49C 109.5
N3 C50 N4 102.2(3)
N3 C50 Ru1 131.3(3)
N4 C50 Ru1 125.5(2)
C52 C51 N3 106.9(3)
C52 C51 H51A 110.3
N3 C51 H51A 110.3
C52 C51 H51B 110.3
N3 C51 H51B 110.3
H51A C51 H51B 108.6
C51 C52 N4 106.7(3)
C51 C52 H52A 110.4
N4 C52 H52A 110.4
C51 C52 H52B 110.4
N4 C52 H52B 110.4
H52A C52 H52B 108.6
C54 C53 C58 122.1(3)
C54 C53 N3 118.7(3)
C58 C53 N3 119.1(3)
C53 C54 C55 118.0(4)
C53 C54 C59 122.0(4)
C55 C54 C59 119.9(4)
C56 C55 C54 121.6(4)
C56 C55 H55 119.2
C54 C55 H55 119.2
C55 C56 C57 119.2(4)
C55 C56 C60 119.4(4)
C57 C56 C60 121.4(4)
C56 C57 C58 121.9(4)
C56 C57 H57 119.0
C58 C57 H57 119.0
C53 C58 C57 117.1(4)
C53 C58 C61 121.7(4)
C57 C58 C61 121.1(4)
C54 C59 H59A 109.5
C54 C59 H59B 109.5
H59A C59 H59B 109.5
C54 C59 H59C 109.5
H59A C59 H59C 109.5
H59B C59 H59C 109.5
C56 C60 H60A 109.5
C56 C60 H60B 109.5
H60A C60 H60B 109.5
C56 C60 H60C 109.5
H60A C60 H60C 109.5
H60B C60 H60C 109.5
C58 C61 H61A 109.5
C58 C61 H61B 109.5
H61A C61 H61B 109.5
C58 C61 H61C 109.5
H61A C61 H61C 109.5
H61B C61 H61C 109.5
C63 C62 C67 121.8(4)
C63 C62 N4 120.3(3)
C67 C62 N4 117.9(4)
C62 C63 C64 117.0(4)
C62 C63 C68 122.7(4)
C64 C63 C68 120.2(4)
C65 C64 C63 123.0(4)
C65 C64 H64 118.5
C63 C64 H64 118.5
C64 C65 C66 117.7(4)
C64 C65 C69 120.7(4)
C66 C65 C69 121.6(4)
C65 C66 C67 122.2(4)
C65 C66 H66 118.9
C67 C66 H66 118.9
C66 C67 C62 117.9(4)
C66 C67 C70 121.6(4)
C62 C67 C70 120.5(4)
C63 C68 H68A 109.5
C63 C68 H68B 109.5
H68A C68 H68B 109.5
C63 C68 H68C 109.5
H68A C68 H68C 109.5
H68B C68 H68C 109.5
C65 C69 H69A 109.5
C65 C69 H69B 109.5
H69A C69 H69B 109.5
C65 C69 H69C 109.5
H69A C69 H69C 109.5
H69B C69 H69C 109.5
C67 C70 H70A 109.5
C67 C70 H70B 109.5
H70A C70 H70B 109.5
C67 C70 H70C 109.5
H70A C70 H70C 109.5
H70B C70 H70C 109.5

loop_
_geom_bond_atom_site_label_1
_geom_bond_atom_site_label_2
_geom_bond_distance
Ru1 C19 1.958(4)
Ru1 C50 2.092(3)
Ru1 P1 2.3155(9)
Ru1 Cl1 2.4625(10)
P1 C13 1.831(4)
P1 C1 1.848(4)
P1 C7 1.848(4)
O1 C24 1.400(4)
O1 C23 1.441(4)
O2 C38 1.383(5)
O2 C37 1.449(5)
N1 C20 1.391(5)
N1 C19 1.391(4)
N1 C22 1.446(5)
N2 C19 1.383(5)
N2 C21 1.388(5)
N2 C36 1.464(5)
N3 C50 1.365(4)
N3 C51 1.393(5)
N3 C53 1.449(5)
N4 C50 1.378(4)
N4 C52 1.385(5)
N4 C62 1.455(5)
C1 C2 1.390(5)
C1 C6 1.400(5)
C2 C3 1.386(5)
C2 H2 0.9500
C3 C4 1.376(6)
C3 H3 0.9500
C4 C5 1.387(6)
C4 H4 0.9500
C5 C6 1.391(5)
C5 H5 0.9500
C6 H6 0.9500
C7 C8 1.393(5)
C7 C12 1.395(5)
C8 C9 1.383(5)
C8 H8 0.9500
C9 C10 1.383(6)
C9 H9 0.9500
C10 C11 1.364(7)
C10 H10 0.9500
C11 C12 1.392(6)
C11 H11 0.9500
C12 H12 0.9500
C13 C14 1.388(5)
C13 C18 1.388(5)
C14 C15 1.385(6)
C14 H14 0.9500
C15 C16 1.378(7)
C15 H15 0.9500
C16 C17 1.376(7)
C16 H16 0.9500
C17 C18 1.381(6)
C17 H17 0.9500
C18 H18 0.9500
C20 C21 1.334(6)
C20 H20 0.9500
C21 H21 0.9500
C22 C23 1.515(5)
C22 H22A 0.9900
C22 H22B 0.9900
C23 H23A 0.9900
C23 H23B 0.9900
C24 C29 1.383(6)
C24 C25 1.400(5)
C25 C26 1.394(6)
C25 C30 1.508(6)
C26 C27 1.366(6)
C26 H26 0.9500
C27 C28 1.366(6)
C27 H27 0.9500
C28 C29 1.406(6)
C28 H28 0.9500
C29 C33 1.522(6)
C30 C31 1.523(6)
C30 C32 1.529(6)
C30 H30 1.0000
C31 H31A 0.9800
C31 H31B 0.9800
C31 H31C 0.9800
C32 H32A 0.9800
C32 H32B 0.9800
C32 H32C 0.9800
C33 C35 1.525(7)
C33 C34 1.537(7)
C33 H33 1.0000
C34 H34A 0.9800
C34 H34B 0.9800
C34 H34C 0.9800
C35 H35A 0.9800
C35 H35B 0.9800
C35 H35C 0.9800
C36 C37 1.514(5)
C36 H36A 0.9900
C36 H36B 0.9900
C37 H37A 0.9900
C37 H37B 0.9900
C38 C43 1.390(7)
C38 C39 1.420(7)
C39 C40 1.370(7)
C39 C44 1.532(7)
C40 C41 1.369(8)
C40 H40 0.9500
C41 C42 1.389(8)
C41 H41 0.9500
C42 C43 1.431(7)
C42 H42 0.9500
C43 C47 1.514(7)
C44 C45 1.493(7)
C44 C46 1.539(8)
C44 H44 1.0000
C45 H45A 0.9800
C45 H45B 0.9800
C45 H45C 0.9800
C46 H46A 0.9800
C46 H46B 0.9800
C46 H46C 0.9800
C47 C48 1.503(7)
C47 C49 1.525(7)
C47 H47 1.0000
C48 H48A 0.9800
C48 H48B 0.9800
C48 H48C 0.9800
C49 H49A 0.9800
C49 H49B 0.9800
C49 H49C 0.9800
C51 C52 1.331(6)
C51 H51A 0.9900
C51 H51B 0.9900
C52 H52A 0.9900
C52 H52B 0.9900
C53 C54 1.392(5)
C53 C58 1.397(5)
C54 C55 1.401(5)
C54 C59 1.496(5)
C55 C56 1.369(6)
C55 H55 0.9500
C56 C57 1.382(6)
C56 C60 1.520(6)
C57 C58 1.403(6)
C57 H57 0.9500
C58 C61 1.499(6)
C59 H59A 0.9800
C59 H59B 0.9800
C59 H59C 0.9800
C60 H60A 0.9800
C60 H60B 0.9800
C60 H60C 0.9800
C61 H61A 0.9800
C61 H61B 0.9800
C61 H61C 0.9800
C62 C63 1.384(5)
C62 C67 1.397(6)
C63 C64 1.400(5)
C63 C68 1.505(6)
C64 C65 1.377(6)
C64 H64 0.9500
C65 C66 1.380(6)
C65 C69 1.516(6)
C66 C67 1.391(6)
C66 H66 0.9500
C67 C70 1.490(6)
C68 H68A 0.9800
C68 H68B 0.9800
C68 H68C 0.9800
C69 H69A 0.9800
C69 H69B 0.9800
C69 H69C 0.9800
C70 H70A 0.9800
C70 H70B 0.9800
C70 H70C 0.9800
